data_7002215
loop_
_publ_author_name
'Hudson, Zachary D.'
'Sanghvi, Chinar D.'
'Rhine, Melody A.'
'Ng, Julia J.'
'Bunge, Scott D.'
'Hardcastle, Kenneth I.'
'Saadein, Mohammad R.'
'MacBeth, Cora E.'
'Eichler, Jack F.'

_publ_section_title
;
 Synthesis and characterization of gold(iii) complexes possessing
 2,9-dialkylphenanthroline ligands: to bind or not to bind?
;
_journal_issue 36
_journal_name_full 'Dalton Transactions'
_journal_page_first 7473
_journal_page_last 7480
_journal_paper_doi 10.1039/b823215f
_journal_year 2009
_chemical_formula_moiety 'C20 H25 Au Cl2 N2'
_chemical_formula_sum 'C20 H25 Au Cl2 N2'
_chemical_formula_weight 561.29
_chemical_name_common (5)
_chemical_name_systematic
;
?
;
_space_group_IT_number 62
_symmetry_cell_setting orthorhombic
_symmetry_space_group_name_Hall '-P 2ac 2n'
_symmetry_space_group_name_H-M 'P n m a'
_atom_sites_solution_hydrogens geom
_atom_sites_solution_primary direct
_atom_sites_solution_secondary difmap
_audit_creation_method SHELXL-97
_cell_angle_alpha 90.00
_cell_angle_beta 90.00
_cell_angle_gamma 90.00
_cell_formula_units_Z 4
_cell_length_a 27.523(2)
_cell_length_b 6.7821(5)
_cell_length_c 10.8909(9)
_cell_measurement_reflns_used 1469
_cell_measurement_temperature 173(2)
_cell_measurement_theta_max 19.21
_cell_measurement_theta_min 2.90
_cell_volume 2032.9(3)
_computing_cell_refinement 'Bruker SAINT'
_computing_data_collection 'Bruker APEX2'
_computing_data_reduction 'Bruker SAINT'
_computing_molecular_graphics 'Bruker SHELXTL'
_computing_structure_refinement 'SHELXL-97 (Sheldrick, 1997)'
_computing_structure_solution 'SHELXS-97 (Sheldrick, 1990)'
_diffrn_ambient_temperature 173(2)
_diffrn_measured_fraction_theta_full 0.989
_diffrn_measured_fraction_theta_max 0.989
_diffrn_measurement_device_type 'Bruker APEX-II CCD'
_diffrn_measurement_method '\f and \w scans'
_diffrn_radiation_monochromator graphite
_diffrn_radiation_source 'fine-focus sealed tube'
_diffrn_radiation_type MoK\a
_diffrn_radiation_wavelength 0.71073
_diffrn_reflns_av_R_equivalents 0.1407
_diffrn_reflns_av_sigmaI/netI 0.0854
_diffrn_reflns_limit_h_max 33
_diffrn_reflns_limit_h_min -34
_diffrn_reflns_limit_k_max 8
_diffrn_reflns_limit_k_min -8
_diffrn_reflns_limit_l_max 13
_diffrn_reflns_limit_l_min -13
_diffrn_reflns_number 22152
_diffrn_reflns_theta_full 26.52
_diffrn_reflns_theta_max 26.52
_diffrn_reflns_theta_min 2.01
_diffrn_standards_number 0
_exptl_absorpt_coefficient_mu 7.504
_exptl_absorpt_correction_T_max 0.8644
_exptl_absorpt_correction_T_min 0.3153
_exptl_absorpt_correction_type multi-scan
_exptl_absorpt_process_details SADABS
_exptl_crystal_colour yellow
_exptl_crystal_density_diffrn 1.834
_exptl_crystal_density_method 'not measured'
_exptl_crystal_description needle
_exptl_crystal_F_000 1088
_exptl_crystal_size_max 0.20
_exptl_crystal_size_mid 0.03
_exptl_crystal_size_min 0.02
_refine_diff_density_max 0.896
_refine_diff_density_min -1.311
_refine_diff_density_rms 0.169
_refine_ls_extinction_method none
_refine_ls_goodness_of_fit_ref 1.008
_refine_ls_hydrogen_treatment constr
_refine_ls_matrix_type full
_refine_ls_number_parameters 148
_refine_ls_number_reflns 2276
_refine_ls_number_restraints 0
_refine_ls_restrained_S_all 1.008
_refine_ls_R_factor_all 0.1014
_refine_ls_R_factor_gt 0.0464
_refine_ls_shift/su_max 1.788
_refine_ls_shift/su_mean 0.012
_refine_ls_structure_factor_coef Fsqd
_refine_ls_weighting_details 'calc w=1/[\s^2^(Fo^2^)+(0.0378P)^2^+3.8314P] where P=(Fo^2^+2Fc^2^)/3'
_refine_ls_weighting_scheme calc
_refine_ls_wR_factor_gt 0.0883
_refine_ls_wR_factor_ref 0.1071
_reflns_number_gt 1375
_reflns_number_total 2276
_reflns_threshold_expression >2sigma(I)
_cod_data_source_file b823215f.txt
_cod_data_source_block jfexii_45s
_cod_depositor_comments
;
The following automatic conversions were performed:
'_symmetry_cell_setting' value 'Orthorhombic' changed to 'orthorhombic'
according to '/home/saulius/struct/CIF-dictionaries/cif_core.dic'
dictionary named 'cif_core.dic' version 2.4.1 from 2010-06-29.

Automatic conversion script
Id: cif_fix_enum 1527 2010-12-29 10:47:43Z saulius 
;
_cod_original_cell_volume 2033.0(3)
_cod_original_sg_symbol_H-M Pnma
_cod_database_code 7002215

loop_
_symmetry_equiv_pos_as_xyz
'x, y, z'
'-x+1/2, -y, z+1/2'
'-x, y+1/2, -z'
'x+1/2, -y+1/2, -z+1/2'
'-x, -y, -z'
'x-1/2, y, -z-1/2'
'x, -y-1/2, z'
'-x-1/2, y-1/2, z-1/2'

loop_
_atom_site_label
_atom_site_type_symbol
_atom_site_fract_x
_atom_site_fract_y
_atom_site_fract_z
_atom_site_U_iso_or_equiv
_atom_site_adp_type
_atom_site_occupancy
_atom_site_symmetry_multiplicity
_atom_site_calc_flag
_atom_site_refinement_flags
_atom_site_disorder_assembly
_atom_site_disorder_group
Au1 Au 0.354837(17) 0.7500 0.09495(5) 0.0460(2) Uani 1 2 d S . .
C1 C 0.4554(4) 0.2500 0.8071(10) 0.034(3) Uani 1 2 d S . .
C2 C 0.5026(4) 0.2500 0.8581(11) 0.036(3) Uani 1 2 d S . .
H2 H 0.5301 0.2500 0.8057 0.043 Uiso 1 2 calc SR . .
C3 C 0.5086(4) 0.2500 0.9825(11) 0.037(3) Uani 1 2 d S . .
H3 H 0.5405 0.2500 1.0160 0.044 Uiso 1 2 calc SR . .
C4 C 0.4678(4) 0.2500 1.0623(10) 0.030(3) Uani 1 2 d S . .
C5 C 0.4692(4) 0.2500 1.1930(11) 0.037(3) Uani 1 2 d S . .
H5 H 0.4999 0.2500 1.2329 0.044 Uiso 1 2 calc SR . .
C6 C 0.4293(4) 0.2500 1.2612(11) 0.040(3) Uani 1 2 d S . .
H6 H 0.4320 0.2500 1.3481 0.048 Uiso 1 2 calc SR . .
C7 C 0.3817(4) 0.2500 1.2053(9) 0.025(2) Uani 1 2 d S . .
C8 C 0.3380(5) 0.2500 1.2677(11) 0.040(3) Uani 1 2 d S . .
H8 H 0.3384 0.2500 1.3550 0.048 Uiso 1 2 calc SR . .
C9 C 0.2945(4) 0.2500 1.2091(10) 0.033(3) Uani 1 2 d S . .
H9 H 0.2652 0.2500 1.2553 0.039 Uiso 1 2 calc SR . .
C10 C 0.2928(4) 0.2500 1.0808(11) 0.031(3) Uani 1 2 d S . .
C11 C 0.3800(4) 0.2500 1.0789(10) 0.027(3) Uani 1 2 d S . .
C12 C 0.4228(4) 0.2500 1.0030(10) 0.028(3) Uani 1 2 d S . .
C13 C 0.4451(4) 0.2500 0.6704(9) 0.033(3) Uani 1 2 d S . .
C14 C 0.4922(4) 0.2500 0.5949(11) 0.050(3) Uani 1 2 d S . .
H14A H 0.5098 0.3737 0.6091 0.074 Uiso 0.50 1 d PR . .
H14B H 0.4844 0.2500 0.5074 0.074 Uiso 1 2 d SR . .
H14C H 0.5126 0.1387 0.6203 0.074 Uiso 0.50 1 d PR . .
C15 C 0.4160(4) 0.0642(15) 0.6371(8) 0.059(3) Uani 1 1 d . . .
H15A H 0.3872 0.0548 0.6899 0.089 Uiso 1 1 d R . .
H15B H 0.4365 -0.0525 0.6491 0.089 Uiso 1 1 d R . .
H15C H 0.4058 0.0715 0.5510 0.089 Uiso 1 1 d R . .
C16 C 0.2472(4) 0.2500 1.0055(11) 0.036(3) Uani 1 2 d S . .
C17 C 0.2564(4) 0.2500 0.8676(10) 0.041(3) Uani 1 2 d S . .
H17A H 0.2723 0.3736 0.8438 0.061 Uiso 0.50 1 d PR . .
H17B H 0.2254 0.2500 0.8241 0.061 Uiso 1 2 d SR . .
H17C H 0.2774 0.1386 0.8460 0.061 Uiso 0.50 1 d PR . .
C18 C 0.2174(3) 0.0652(13) 1.0396(8) 0.047(2) Uani 1 1 d . . .
H18A H 0.2355 -0.0535 1.0164 0.071 Uiso 1 1 d R . .
H18B H 0.1863 0.0679 0.9958 0.071 Uiso 1 1 d R . .
H18C H 0.2114 0.0641 1.1283 0.071 Uiso 1 1 d R . .
Cl1 Cl 0.33287(14) 0.7500 -0.1048(4) 0.0660(10) Uani 1 2 d S . .
Cl2 Cl 0.37754(11) 0.7500 0.2946(3) 0.0533(9) Uani 1 2 d S . .
H1N H 0.337(3) 0.2500 0.957(8) 0.00(3) Uiso 1 2 d S . .
N1 N 0.4160(3) 0.2500 0.8784(8) 0.030(2) Uani 1 2 d S . .
N2 N 0.3356(4) 0.2500 1.0235(10) 0.032(2) Uani 1 2 d S . .

loop_
_atom_site_aniso_label
_atom_site_aniso_U_11
_atom_site_aniso_U_22
_atom_site_aniso_U_33
_atom_site_aniso_U_23
_atom_site_aniso_U_13
_atom_site_aniso_U_12
Au1 0.0374(3) 0.0304(3) 0.0701(4) 0.000 0.0080(3) 0.000
C1 0.036(7) 0.034(6) 0.032(7) 0.000 0.002(6) 0.000
C2 0.029(7) 0.037(7) 0.043(8) 0.000 -0.003(5) 0.000
C3 0.028(6) 0.029(6) 0.053(9) 0.000 -0.007(6) 0.000
C4 0.039(7) 0.028(6) 0.024(7) 0.000 -0.001(5) 0.000
C5 0.044(7) 0.035(7) 0.032(7) 0.000 -0.014(6) 0.000
C6 0.040(7) 0.048(7) 0.032(8) 0.000 0.000(6) 0.000
C7 0.041(7) 0.024(5) 0.011(6) 0.000 0.003(5) 0.000
C8 0.052(8) 0.036(7) 0.032(7) 0.000 0.003(6) 0.000
C9 0.038(7) 0.035(6) 0.026(7) 0.000 0.010(5) 0.000
C10 0.028(6) 0.018(5) 0.048(9) 0.000 0.008(6) 0.000
C11 0.022(6) 0.021(5) 0.039(8) 0.000 -0.008(5) 0.000
C12 0.026(6) 0.034(6) 0.025(7) 0.000 -0.004(5) 0.000
C13 0.042(7) 0.044(7) 0.015(6) 0.000 -0.005(5) 0.000
C14 0.047(7) 0.060(8) 0.042(8) 0.000 0.002(7) 0.000
C15 0.072(7) 0.066(7) 0.040(6) 0.000(5) -0.004(5) -0.017(6)
C16 0.026(6) 0.041(7) 0.040(8) 0.000 0.005(5) 0.000
C17 0.023(6) 0.063(8) 0.036(8) 0.000 -0.008(5) 0.000
C18 0.040(5) 0.049(5) 0.053(6) 0.004(5) -0.001(4) -0.015(4)
Cl1 0.065(2) 0.054(2) 0.079(3) 0.000 0.004(2) 0.000
Cl2 0.0406(17) 0.0504(19) 0.069(2) 0.000 0.0094(17) 0.000
N1 0.034(5) 0.025(5) 0.032(7) 0.000 0.004(4) 0.000
N2 0.043(6) 0.038(6) 0.015(6) 0.000 -0.002(5) 0.000

loop_
_atom_type_symbol
_atom_type_description
_atom_type_scat_dispersion_real
_atom_type_scat_dispersion_imag
_atom_type_scat_source
C C 0.0033 0.0016 'International Tables Vol C Tables 4.2.6.8 and 6.1.1.4'
H H 0.0000 0.0000 'International Tables Vol C Tables 4.2.6.8 and 6.1.1.4'
N N 0.0061 0.0033 'International Tables Vol C Tables 4.2.6.8 and 6.1.1.4'
Cl Cl 0.1484 0.1585 'International Tables Vol C Tables 4.2.6.8 and 6.1.1.4'
Au Au -2.0133 8.8022 'International Tables Vol C Tables 4.2.6.8 and 6.1.1.4'

loop_
_geom_angle_atom_site_label_1
_geom_angle_atom_site_label_2
_geom_angle_atom_site_label_3
_geom_angle
_geom_angle_site_symmetry_1
_geom_angle_site_symmetry_3
_geom_angle_publ_flag
Cl1 Au1 Cl2 179.50(12) . . ?
N1 C1 C2 121.2(10) . . ?
N1 C1 C13 114.8(10) . . ?
C2 C1 C13 124.0(10) . . ?
C3 C2 C1 120.2(11) . . ?
C3 C2 H2 119.9 . . ?
C1 C2 H2 119.9 . . ?
C2 C3 C4 120.7(10) . . ?
C2 C3 H3 119.6 . . ?
C4 C3 H3 119.6 . . ?
C12 C4 C3 114.7(10) . . ?
C12 C4 C5 119.0(10) . . ?
C3 C4 C5 126.3(10) . . ?
C6 C5 C4 122.6(11) . . ?
C6 C5 H5 118.7 . . ?
C4 C5 H5 118.7 . . ?
C5 C6 C7 121.0(11) . . ?
C5 C6 H6 119.5 . . ?
C7 C6 H6 119.5 . . ?
C11 C7 C8 117.6(11) . . ?
C11 C7 C6 116.9(10) . . ?
C8 C7 C6 125.6(10) . . ?
C9 C8 C7 122.4(11) . . ?
C9 C8 H8 118.8 . . ?
C7 C8 H8 118.8 . . ?
C8 C9 C10 120.1(10) . . ?
C8 C9 H9 120.0 . . ?
C10 C9 H9 120.0 . . ?
N2 C10 C9 115.9(10) . . ?
N2 C10 C16 118.9(11) . . ?
C9 C10 C16 125.2(10) . . ?
N2 C11 C7 118.2(10) . . ?
N2 C11 C12 118.7(10) . . ?
C7 C11 C12 123.1(9) . . ?
N1 C12 C4 125.3(9) . . ?
N1 C12 C11 117.2(9) . . ?
C4 C12 C11 117.4(10) . . ?
C1 C13 C14 111.5(10) . . ?
C1 C13 C15 109.3(6) . 7_565 ?
C14 C13 C15 108.3(6) . 7_565 ?
C1 C13 C15 109.3(6) . . ?
C14 C13 C15 108.3(6) . . ?
C15 C13 C15 110.2(10) 7_565 . ?
C13 C14 H14A 109.4 . . ?
C13 C14 H14B 109.7 . . ?
H14A C14 H14B 105.2 . . ?
C13 C14 H14C 109.4 . . ?
H14A C14 H14C 109.5 . . ?
H14B C14 H14C 113.6 . . ?
C13 C15 H15A 109.6 . . ?
C13 C15 H15B 109.3 . . ?
H15A C15 H15B 109.5 . . ?
C13 C15 H15C 109.5 . . ?
H15A C15 H15C 109.5 . . ?
H15B C15 H15C 109.5 . . ?
C10 C16 C17 113.6(9) . . ?
C10 C16 C18 108.3(7) . 7_565 ?
C17 C16 C18 109.0(7) . 7_565 ?
C10 C16 C18 108.3(7) . . ?
C17 C16 C18 109.0(7) . . ?
C18 C16 C18 108.6(9) 7_565 . ?
C16 C17 H17A 109.5 . . ?
C16 C17 H17B 109.4 . . ?
H17A C17 H17B 105.2 . . ?
C16 C17 H17C 109.6 . . ?
H17A C17 H17C 109.5 . . ?
H17B C17 H17C 113.6 . . ?
C16 C18 H18A 109.6 . . ?
C16 C18 H18B 109.4 . . ?
H18A C18 H18B 109.5 . . ?
C16 C18 H18C 109.5 . . ?
H18A C18 H18C 109.5 . . ?
H18B C18 H18C 109.5 . . ?
C1 N1 C12 117.8(9) . . ?
C10 N2 C11 125.8(11) . . ?
C10 N2 H1N 120(8) . . ?
C11 N2 H1N 114(8) . . ?

loop_
_geom_bond_atom_site_label_1
_geom_bond_atom_site_label_2
_geom_bond_distance
_geom_bond_site_symmetry_2
_geom_bond_publ_flag
Au1 Cl1 2.258(4) . ?
Au1 Cl2 2.262(4) . ?
C1 N1 1.334(13) . ?
C1 C2 1.411(15) . ?
C1 C13 1.515(15) . ?
C2 C3 1.364(16) . ?
C2 H2 0.9500 . ?
C3 C4 1.420(15) . ?
C3 H3 0.9500 . ?
C4 C12 1.398(14) . ?
C4 C5 1.424(15) . ?
C5 C6 1.325(15) . ?
C5 H5 0.9500 . ?
C6 C7 1.445(15) . ?
C6 H6 0.9500 . ?
C7 C11 1.378(14) . ?
C7 C8 1.381(15) . ?
C8 C9 1.356(15) . ?
C8 H8 0.9500 . ?
C9 C10 1.398(15) . ?
C9 H9 0.9500 . ?
C10 N2 1.335(14) . ?
C10 C16 1.498(15) . ?
C11 N2 1.362(13) . ?
C11 C12 1.440(14) . ?
C12 N1 1.369(13) . ?
C13 C14 1.536(15) . ?
C13 C15 1.537(11) 7_565 ?
C13 C15 1.537(11) . ?
C14 H14A 0.9800 . ?
C14 H14B 0.9764 . ?
C14 H14C 0.9800 . ?
C15 H15A 0.9799 . ?
C15 H15B 0.9801 . ?
C15 H15C 0.9800 . ?
C16 C17 1.524(16) . ?
C16 C18 1.544(10) 7_565 ?
C16 C18 1.544(10) . ?
C17 H17A 0.9800 . ?
C17 H17B 0.9765 . ?
C17 H17C 0.9800 . ?
C18 H18A 0.9800 . ?
C18 H18B 0.9800 . ?
C18 H18C 0.9800 . ?
N2 H1N 0.73(9) . ?

loop_
_geom_torsion_atom_site_label_1
_geom_torsion_atom_site_label_2
_geom_torsion_atom_site_label_3
_geom_torsion_atom_site_label_4
_geom_torsion
_geom_torsion_site_symmetry_1
_geom_torsion_site_symmetry_2
_geom_torsion_site_symmetry_3
_geom_torsion_site_symmetry_4
_geom_torsion_publ_flag
N1 C1 C2 C3 0.000(3) . . . . ?
C13 C1 C2 C3 180.000(3) . . . . ?
C1 C2 C3 C4 0.000(3) . . . . ?
C2 C3 C4 C12 0.000(3) . . . . ?
C2 C3 C4 C5 180.000(3) . . . . ?
C12 C4 C5 C6 0.000(4) . . . . ?
C3 C4 C5 C6 180.000(4) . . . . ?
C4 C5 C6 C7 0.000(5) . . . . ?
C5 C6 C7 C11 0.000(4) . . . . ?
C5 C6 C7 C8 180.000(4) . . . . ?
C11 C7 C8 C9 0.000(4) . . . . ?
C6 C7 C8 C9 180.000(3) . . . . ?
C7 C8 C9 C10 0.000(4) . . . . ?
C8 C9 C10 N2 0.000(4) . . . . ?
C8 C9 C10 C16 180.000(3) . . . . ?
C8 C7 C11 N2 0.000(3) . . . . ?
C6 C7 C11 N2 180.000(3) . . . . ?
C8 C7 C11 C12 180.000(3) . . . . ?
C6 C7 C11 C12 0.000(3) . . . . ?
C3 C4 C12 N1 0.000(3) . . . . ?
C5 C4 C12 N1 180.000(3) . . . . ?
C3 C4 C12 C11 180.000(2) . . . . ?
C5 C4 C12 C11 0.000(3) . . . . ?
N2 C11 C12 N1 0.000(3) . . . . ?
C7 C11 C12 N1 180.000(3) . . . . ?
N2 C11 C12 C4 180.000(3) . . . . ?
C7 C11 C12 C4 0.000(3) . . . . ?
N1 C1 C13 C14 180.000(2) . . . . ?
C2 C1 C13 C14 0.000(2) . . . . ?
N1 C1 C13 C15 60.3(7) . . . 7_565 ?
C2 C1 C13 C15 -119.7(7) . . . 7_565 ?
N1 C1 C13 C15 -60.3(7) . . . . ?
C2 C1 C13 C15 119.7(7) . . . . ?
N2 C10 C16 C17 0.000(3) . . . . ?
C9 C10 C16 C17 180.000(3) . . . . ?
N2 C10 C16 C18 -121.2(6) . . . 7_565 ?
C9 C10 C16 C18 58.8(6) . . . 7_565 ?
N2 C10 C16 C18 121.2(6) . . . . ?
C9 C10 C16 C18 -58.8(6) . . . . ?
C2 C1 N1 C12 0.000(3) . . . . ?
C13 C1 N1 C12 180.000(2) . . . . ?
C4 C12 N1 C1 0.000(3) . . . . ?
C11 C12 N1 C1 180.000(2) . . . . ?
C9 C10 N2 C11 0.000(4) . . . . ?
C16 C10 N2 C11 180.000(3) . . . . ?
C7 C11 N2 C10 0.000(4) . . . . ?
C12 C11 N2 C10 180.000(3) . . . . ?
